data_7711250
loop_
_publ_author_name
'Liu, Weisai'
'Wang, Fei'
'Chen, Xiaoyi'
'Zhi, Wenke'
'Wang, Xuquan'
'Xu, Baoqiang'
'Yang, Bin'

_publ_section_title
;
 Design of &#x201C;turn-off&#x201D; luminescent Ln-MOFs for sensitive
 detection of cyanide anion
;
_journal_name_full 'Dalton Transactions'
_journal_paper_doi 10.1039/D2DT01844F
_journal_year 2022
_chemical_formula_moiety 'C18 H17 Br3 Eu N2 O8, C3 H7 N O'
_chemical_formula_sum 'C21 H24 Br3 Eu N3 O9'
_chemical_formula_weight 854.12
_chemical_name_systematic Eu-DBTA
_space_group_crystal_system triclinic
_space_group_IT_number 2
_space_group_name_Hall '-P 1'
_space_group_name_H-M_alt 'P -1'
_atom_sites_solution_hydrogens geom
_atom_sites_solution_primary dual
_audit_creation_date 2021-08-29
_audit_creation_method
;
Olex2 1.5
(compiled 2021.08.20 svn.r13c46975 for OlexSys, GUI svn.r6392)
;
_audit_update_record
;
2021-08-30 deposited with the CCDC.	2022-09-14 downloaded from the CCDC.
;
_cell_angle_alpha 108.813(2)
_cell_angle_beta 114.558(2)
_cell_angle_gamma 98.648(2)
_cell_formula_units_Z 2
_cell_length_a 11.2941(2)
_cell_length_b 11.5981(2)
_cell_length_c 12.9541(3)
_cell_measurement_reflns_used 22416
_cell_measurement_temperature 149.98(10)
_cell_measurement_theta_max 29.4810
_cell_measurement_theta_min 1.9120
_cell_volume 1378.91(7)
_computing_cell_refinement 'CrysAlisPro 1.171.41.64a (Rigaku OD, 2020)'
_computing_data_collection 'CrysAlisPro 1.171.41.64a (Rigaku OD, 2020)'
_computing_data_reduction 'CrysAlisPro 1.171.41.64a (Rigaku OD, 2020)'
_computing_molecular_graphics 'Olex2 1.5 (Dolomanov et al., 2009)'
_computing_publication_material 'Olex2 1.5 (Dolomanov et al., 2009)'
_computing_structure_refinement 'SHELXL 2018/3 (Sheldrick, 2015)'
_computing_structure_solution 'SHELXT 2018/2 (Sheldrick, 2018)'
_diffrn_ambient_environment N~2~
_diffrn_ambient_temperature 149.98(10)
_diffrn_detector 'Hybrid Pixel Array Detector'
_diffrn_detector_area_resol_mean 10.0000
_diffrn_detector_type HyPix
_diffrn_measured_fraction_theta_full 1.000
_diffrn_measured_fraction_theta_max 0.844
_diffrn_measurement_details
;
List of Runs (angles in degrees, time in seconds):

  # Type    Start    End  Width  t~exp~   \w     \q     \k     \f   Frames
#--------------------------------------------------------------------------
  1  \w    -15.00  87.00   0.50    0.35    --   10.29  53.00  88.00  204
  2  \w     -3.00  75.00   0.50    0.35    --   10.29  57.00-120.00  156
  3  \w    -60.00  36.00   0.50    0.35    --   10.29 -53.00 -55.00  192
  4  \w     -3.00  56.00   0.50    0.35    --   10.29 -99.00 -60.00  118
  5  \w    -11.00  56.00   0.50    0.35    --   10.29 -99.00  60.00  134
  6  \w    -36.00  62.00   0.50    0.35    --  -11.46  53.00  88.00  196
  7  \w    -67.00 -22.00   0.50    0.35    --  -11.46 117.00  35.49   90
  8  \w    -36.00  62.00   0.50    0.35    --  -11.46  57.00 150.00  196
  9  \w    -11.00  34.00   0.50    0.35    --  -11.46 -99.00 150.00   90
 10  \w     -5.00  33.00   0.50    0.35    --  -11.46 -99.00  90.00   76
 11  \w    -87.00   7.00   0.50    0.35    --  -11.46 -57.00  30.00  188
 12  \w    -86.00 -24.00   0.50    0.35    --  -11.46 -53.00 -55.00  124
;
_diffrn_measurement_device 'four-circle diffractometer'
_diffrn_measurement_device_type 'ROD, Synergy Custom DW system, HyPix'
_diffrn_measurement_method '\w scans'
_diffrn_orient_matrix_type 'CrysAlisPro convention (1999,Acta A55,543-557)'
_diffrn_orient_matrix_UB_11 0.0666737000
_diffrn_orient_matrix_UB_12 0.0468746000
_diffrn_orient_matrix_UB_13 0.0411791000
_diffrn_orient_matrix_UB_21 0.0270721000
_diffrn_orient_matrix_UB_22 -0.0483201000
_diffrn_orient_matrix_UB_23 0.0125759000
_diffrn_orient_matrix_UB_31 0.0131667000
_diffrn_orient_matrix_UB_32 -0.0123869000
_diffrn_orient_matrix_UB_33 -0.0508293000
_diffrn_radiation_monochromator mirror
_diffrn_radiation_probe x-ray
_diffrn_radiation_type 'Mo K\a'
_diffrn_radiation_wavelength 0.71073
_diffrn_reflns_av_R_equivalents 0.0364
_diffrn_reflns_av_unetI/netI 0.0344
_diffrn_reflns_Laue_measured_fraction_full 1.000
_diffrn_reflns_Laue_measured_fraction_max 0.844
_diffrn_reflns_limit_h_max 15
_diffrn_reflns_limit_h_min -14
_diffrn_reflns_limit_k_max 15
_diffrn_reflns_limit_k_min -15
_diffrn_reflns_limit_l_max 17
_diffrn_reflns_limit_l_min -17
_diffrn_reflns_number 30072
_diffrn_reflns_point_group_measured_fraction_full 1.000
_diffrn_reflns_point_group_measured_fraction_max 0.844
_diffrn_reflns_theta_full 25.242
_diffrn_reflns_theta_max 29.442
_diffrn_reflns_theta_min 1.913
_diffrn_source 'Rotating-anode X-ray tube'
_diffrn_source_type 'Rigaku (Mo) X-ray Source'
_exptl_absorpt_coefficient_mu 6.673
_exptl_absorpt_correction_T_max 1.00000
_exptl_absorpt_correction_T_min 0.87352
_exptl_absorpt_correction_type multi-scan
_exptl_absorpt_process_details
;
CrysAlisPro 1.171.41.64a (Rigaku Oxford Diffraction, 2020)
Empirical absorption correction using spherical harmonics,
 implemented in SCALE3 ABSPACK scaling algorithm.
;
_exptl_crystal_colour 'clear light colourless'
_exptl_crystal_colour_lustre clear
_exptl_crystal_colour_modifier light
_exptl_crystal_colour_primary colourless
_exptl_crystal_density_diffrn 2.057
_exptl_crystal_description block
_exptl_crystal_F_000 822
_exptl_crystal_preparation Luminescent
_exptl_crystal_recrystallization_method 'Re-crystallisation from solvent: N,N-Dimethylformamide?DMF?'
_exptl_crystal_size_max 0.12
_exptl_crystal_size_mid 0.11
_exptl_crystal_size_min 0.1
_refine_diff_density_max 0.710
_refine_diff_density_min -0.586
_refine_diff_density_rms 0.116
_refine_ls_extinction_method none
_refine_ls_goodness_of_fit_ref 1.051
_refine_ls_hydrogen_treatment constr
_refine_ls_matrix_type full
_refine_ls_number_parameters 388
_refine_ls_number_reflns 6452
_refine_ls_number_restraints 240
_refine_ls_restrained_S_all 1.084
_refine_ls_R_factor_all 0.0303
_refine_ls_R_factor_gt 0.0233
_refine_ls_shift/su_max 0.001
_refine_ls_shift/su_mean 0.000
_refine_ls_structure_factor_coef Fsqd
_refine_ls_weighting_details 'w=1/[\s^2^(Fo^2^)+(0.0176P)^2^+0.8472P] where P=(Fo^2^+2Fc^2^)/3'
_refine_ls_weighting_scheme calc
_refine_ls_wR_factor_gt 0.0464
_refine_ls_wR_factor_ref 0.0481
_reflns_Friedel_coverage 0.000
_reflns_number_gt 5641
_reflns_number_total 6452
_reflns_threshold_expression 'I > 2\s(I)'
_cod_data_source_file d2dt01844f2.cif
_cod_data_source_block lws-150k
_cod_original_cell_volume 1378.90(5)
_cod_database_code 7711250
_shelx_shelxl_version_number 2018/3
_shelx_space_group_comment
;
The symmetry employed for this shelxl refinement is uniquely defined
by the following loop, which should always be used as a source of
symmetry information in preference to the above space-group names.
They are only intended as comments.
;
_shelx_estimated_absorpt_t_max 0.555
_shelx_estimated_absorpt_t_min 0.501
_olex2_refinement_description
;
1. Fixed Uiso
 At 1.2 times of:
  All C(H) groups
 At 1.5 times of:
  All C(H,H,H) groups
2. Restrained distances
 O9-C19 = O9A-C19A
 1.21 with sigma of 0.01
 N3-C19 = N3A-C19A
 1.4 with sigma of 0.01
 N3-C21 = N3-C20 = N3A-C20A = N3A-C21A
 1.47 with sigma of 0.01
 N3-O9 = N3A-O9A
 2.262 with sigma of 0.02
 C20-C21 = C21A-C20A
 2.546 with sigma of 0.02
 C21-C19 = C21A-C19A
 2.486 with sigma of 0.02
 C19-C20 = C20A-C21A
 2.486 with sigma of 0.02
3. Restrained planarity
 N3A, C19A, C21A, C20A
 with sigma of 0.1
 N3, C19, C20, C21
 with sigma of 0.1
4. Uiso/Uaniso restraints and constraints
C19A \\sim N3A \\sim C20A \\sim C21A \\sim O9A \\sim C21 \\sim O9 \\sim C19
\\sim N3 \\sim C20: within 2A with sigma of 0.01 and sigma for terminal atoms
of 0.02 within 2A
Uanis(C20) \\sim Ueq, Uanis(C21) \\sim Ueq, Uanis(C20A) \\sim Ueq, Uanis(O9)
\\sim Ueq, Uanis(C14) \\sim Ueq, Uanis(C15) \\sim Ueq, Uanis(C18) \\sim Ueq,
Uanis(C17) \\sim Ueq: with sigma of 0.004 and sigma for terminal atoms of 0.008
5. Rigid body (RIGU) restrains
 O9A, N3A, C19A, C20A, C21A
 with sigma for 1-2 distances of 0.001 and sigma for 1-3 distances of 0.002
 O9, C19, N3, C20, C21
 with sigma for 1-2 distances of 0.001 and sigma for 1-3 distances of 0.002
6. Others
 Sof(N3A)=Sof(O9A)=Sof(C19A)=Sof(H19A)=Sof(C20A)=Sof(H20D)=Sof(H20E)=Sof(H20F)=
 Sof(C21A)=Sof(H21D)=Sof(H21E)=Sof(H21F)=1-FVAR(1)
 Sof(O9)=Sof(N3)=Sof(C19)=Sof(H19)=Sof(C20)=Sof(H20A)=Sof(H20B)=Sof(H20C)=
 Sof(C21)=Sof(H21A)=Sof(H21B)=Sof(H21C)=FVAR(1)
7.a Aromatic/amide H refined with riding coordinates:
 C3(H3), C6(H6), C11(H11), C13(H13), C16(H16), C19(H19), C19A(H19A)
7.b Idealised Me refined as rotating group:
 C14(H14A,H14B,H14C), C15(H15A,H15B,H15C), C17(H17A,H17B,H17C), C18(H18A,H18B,
 H18C), C20(H20A,H20B,H20C), C21(H21A,H21B,H21C), C20A(H20D,H20E,H20F),
 C21A(H21D,H21E,H21F)
;
_olex2_submission_special_instructions 'No special instructions were received'
_oxdiff_exptl_absorpt_empirical_details
;
Empirical correction (ABSPACK) includes:
- Absorption correction using spherical harmonics
- Frame scaling
;
_oxdiff_exptl_absorpt_empirical_full_max 1.246
_oxdiff_exptl_absorpt_empirical_full_min 0.874

loop_
_space_group_symop_operation_xyz
'x, y, z'
'-x, -y, -z'

loop_
_atom_site_label
_atom_site_type_symbol
_atom_site_fract_x
_atom_site_fract_y
_atom_site_fract_z
_atom_site_U_iso_or_equiv
_atom_site_adp_type
_atom_site_occupancy
_atom_site_site_symmetry_order
_atom_site_calc_flag
_atom_site_refinement_flags_posn
_atom_site_refinement_flags_adp
_atom_site_refinement_flags_occupancy
_atom_site_disorder_assembly
_atom_site_disorder_group
Eu1 Eu 0.41079(2) 0.01136(2) 0.33190(2) 0.00898(4) Uani 1 1 d . . . . .
Br1 Br 0.37377(3) 0.35122(3) 0.71316(3) 0.02041(7) Uani 1 1 d . . . . .
Br2 Br 0.83353(3) 0.62077(3) 0.60289(3) 0.02128(7) Uani 1 1 d . . . . .
Br3 Br 0.10857(3) -0.22517(3) 0.57008(3) 0.02718(8) Uani 1 1 d . . . . .
O1 O 0.53254(18) 0.14011(17) 0.55121(16) 0.0129(4) Uani 1 1 d . . . . .
O2 O 0.6435(2) 0.22938(18) 0.75697(16) 0.0194(4) Uani 1 1 d . . . . .
O3 O 0.5142(2) 0.78585(19) 0.68041(19) 0.0225(5) Uani 1 1 d . . . . .
O4 O 0.68488(19) 0.80779(18) 0.64091(18) 0.0201(4) Uani 1 1 d . . . . .
O5 O 0.25314(18) -0.03585(18) 0.40177(16) 0.0144(4) Uani 1 1 d . . . . .
O6 O 0.35479(18) -0.01254(18) 0.60160(16) 0.0148(4) Uani 1 1 d . . . . .
O7 O 0.4273(2) -0.05159(19) 0.14216(17) 0.0201(4) Uani 1 1 d . . . . .
O8 O 0.1792(2) -0.0691(2) 0.15110(17) 0.0225(5) Uani 1 1 d . . . . .
N1 N 0.4493(3) -0.1952(3) -0.0099(2) 0.0359(7) Uani 1 1 d . . . . .
N2 N -0.0487(3) -0.0940(3) 0.0648(2) 0.0327(7) Uani 1 1 d . . . . .
C1 C 0.5915(3) 0.3675(2) 0.6548(2) 0.0131(5) Uani 1 1 d . . . . .
C2 C 0.5045(3) 0.4304(3) 0.6788(2) 0.0136(5) Uani 1 1 d . . . . .
C3 C 0.5086(3) 0.5484(2) 0.6767(2) 0.0130(5) Uani 1 1 d . . . . .
H3 H 0.444745 0.587212 0.689964 0.016 Uiso 1 1 calc R U . . .
C4 C 0.6051(3) 0.6128(2) 0.6553(2) 0.0126(5) Uani 1 1 d . . . . .
C5 C 0.6944(3) 0.5502(3) 0.6327(2) 0.0136(5) Uani 1 1 d . . . . .
C6 C 0.6852(3) 0.4287(3) 0.6296(2) 0.0143(6) Uani 1 1 d . . . . .
H6 H 0.743861 0.386272 0.609952 0.017 Uiso 1 1 calc R U . . .
C7 C 0.5888(3) 0.2378(2) 0.6550(2) 0.0125(5) Uani 1 1 d . . . . .
C8 C 0.6012(3) 0.7433(3) 0.6582(2) 0.0136(5) Uani 1 1 d . . . . .
C9 C 0.1237(3) -0.0127(2) 0.5037(2) 0.0115(5) Uani 1 1 d . . . . .
C10 C 0.0497(3) -0.0911(3) 0.5330(2) 0.0133(5) Uani 1 1 d . . . . .
C11 C -0.0714(3) -0.0788(3) 0.5303(2) 0.0136(6) Uani 1 1 d . . . . .
H11 H -0.119219 -0.133083 0.551862 0.016 Uiso 1 1 calc R U . . .
C12 C 0.2557(3) -0.0218(2) 0.5032(2) 0.0119(5) Uani 1 1 d . . . . .
C13 C 0.4749(3) -0.1352(3) 0.1070(3) 0.0264(7) Uani 1 1 d . . . . .
H13 H 0.534496 -0.158445 0.168158 0.032 Uiso 1 1 calc R U . . .
C14 C 0.5033(6) -0.2974(4) -0.0446(4) 0.0690(14) Uani 1 1 d . U . . .
H14A H 0.567854 -0.303095 0.031147 0.104 Uiso 1 1 calc R U . . .
H14B H 0.551548 -0.278963 -0.088217 0.104 Uiso 1 1 calc R U . . .
H14C H 0.427278 -0.379442 -0.100263 0.104 Uiso 1 1 calc R U . . .
C15 C 0.3599(4) -0.1668(4) -0.1090(3) 0.0527(11) Uani 1 1 d . U . . .
H15A H 0.270346 -0.235789 -0.161203 0.079 Uiso 1 1 calc R U . . .
H15B H 0.401556 -0.160548 -0.160876 0.079 Uiso 1 1 calc R U . . .
H15C H 0.347079 -0.084616 -0.072566 0.079 Uiso 1 1 calc R U . . .
C16 C 0.0808(3) -0.0389(3) 0.1563(3) 0.0246(7) Uani 1 1 d . . . . .
H16 H 0.099798 0.029089 0.231895 0.029 Uiso 1 1 calc R U . . .
C17 C -0.1579(4) -0.0496(5) 0.0793(4) 0.0608(13) Uani 1 1 d . U . . .
H17A H -0.219694 -0.117260 0.080820 0.091 Uiso 1 1 calc R U . . .
H17B H -0.210376 -0.030352 0.008582 0.091 Uiso 1 1 calc R U . . .
H17C H -0.116693 0.028449 0.158021 0.091 Uiso 1 1 calc R U . . .
C18 C -0.0871(4) -0.2010(4) -0.0517(3) 0.0535(11) Uani 1 1 d . U . . .
H18A H -0.003735 -0.213367 -0.052985 0.080 Uiso 1 1 calc R U . . .
H18B H -0.141244 -0.182629 -0.122507 0.080 Uiso 1 1 calc R U . . .
H18C H -0.142470 -0.279637 -0.058468 0.080 Uiso 1 1 calc R U . . .
O9 O 0.2781(6) -0.6063(6) 0.0028(6) 0.094(2) Uani 0.586(4) 1 d D U P A 1
N3 N 0.1223(6) -0.5380(6) -0.1130(6) 0.0534(18) Uani 0.586(4) 1 d D U P A 1
C19 C 0.2394(7) -0.5210(8) -0.0115(7) 0.0390(17) Uani 0.586(4) 1 d D U P A 1
H19 H 0.293393 -0.435686 0.051681 0.047 Uiso 0.586(4) 1 calc R U P A 1
C20 C 0.0802(11) -0.4261(8) -0.1178(10) 0.112(3) Uani 0.586(4) 1 d D U P A 1
H20A H -0.000190 -0.430124 -0.105713 0.168 Uiso 0.586(4) 1 calc R U P A 1
H20B H 0.056147 -0.426043 -0.199689 0.168 Uiso 0.586(4) 1 calc R U P A 1
H20C H 0.156233 -0.347005 -0.051226 0.168 Uiso 0.586(4) 1 calc R U P A 1
C21 C 0.0324(9) -0.6658(7) -0.2118(7) 0.076(2) Uani 0.586(4) 1 d D U P A 1
H21A H 0.079523 -0.728764 -0.200183 0.114 Uiso 0.586(4) 1 calc R U P A 1
H21B H 0.009688 -0.666165 -0.293668 0.114 Uiso 0.586(4) 1 calc R U P A 1
H21C H -0.052484 -0.688611 -0.208270 0.114 Uiso 0.586(4) 1 calc R U P A 1
N3A N 0.1039(8) -0.5875(7) -0.1177(8) 0.0415(19) Uani 0.414(4) 1 d D U P A 2
O9A O 0.1760(6) -0.7463(6) -0.2040(6) 0.0446(17) Uani 0.414(4) 1 d D U P A 2
C19A C 0.0850(9) -0.7089(8) -0.1994(8) 0.0379(18) Uani 0.414(4) 1 d D U P A 2
H19A H -0.006915 -0.766420 -0.255712 0.046 Uiso 0.414(4) 1 calc R U P A 2
C20A C -0.0145(10) -0.5505(12) -0.1165(11) 0.076(3) Uani 0.414(4) 1 d D U P A 2
H20D H -0.036902 -0.497677 -0.162998 0.114 Uiso 0.414(4) 1 calc R U P A 2
H20E H 0.008611 -0.500909 -0.029599 0.114 Uiso 0.414(4) 1 calc R U P A 2
H20F H -0.094108 -0.628383 -0.156249 0.114 Uiso 0.414(4) 1 calc R U P A 2
C21A C 0.2399(10) -0.4940(11) -0.0381(12) 0.057(4) Uani 0.414(4) 1 d D U P A 2
H21D H 0.308451 -0.537905 -0.033326 0.085 Uiso 0.414(4) 1 calc R U P A 2
H21E H 0.253556 -0.448213 0.046183 0.085 Uiso 0.414(4) 1 calc R U P A 2
H21F H 0.250639 -0.432183 -0.072929 0.085 Uiso 0.414(4) 1 calc R U P A 2

loop_
_atom_site_aniso_label
_atom_site_aniso_U_11
_atom_site_aniso_U_22
_atom_site_aniso_U_33
_atom_site_aniso_U_23
_atom_site_aniso_U_13
_atom_site_aniso_U_12
Eu1 0.01023(7) 0.00854(7) 0.01124(7) 0.00571(5) 0.00627(5) 0.00472(5)
Br1 0.02385(16) 0.01673(15) 0.03040(16) 0.01414(13) 0.01823(13) 0.00812(12)
Br2 0.02268(15) 0.02006(16) 0.03416(17) 0.01758(13) 0.01960(13) 0.01045(12)
Br3 0.02407(16) 0.03132(18) 0.0531(2) 0.03376(16) 0.02671(15) 0.01992(14)
O1 0.0146(9) 0.0094(9) 0.0134(9) 0.0037(8) 0.0065(8) 0.0045(8)
O2 0.0294(11) 0.0139(10) 0.0131(10) 0.0075(8) 0.0074(9) 0.0078(9)
O3 0.0326(12) 0.0167(11) 0.0389(12) 0.0187(9) 0.0277(10) 0.0163(9)
O4 0.0182(11) 0.0140(10) 0.0349(12) 0.0150(9) 0.0146(9) 0.0081(9)
O5 0.0127(10) 0.0203(10) 0.0149(9) 0.0091(8) 0.0089(8) 0.0077(8)
O6 0.0117(9) 0.0203(10) 0.0149(9) 0.0089(8) 0.0071(8) 0.0069(8)
O7 0.0270(11) 0.0242(11) 0.0193(10) 0.0123(9) 0.0164(9) 0.0132(9)
O8 0.0174(11) 0.0302(12) 0.0151(10) 0.0074(9) 0.0051(8) 0.0089(9)
N1 0.0545(19) 0.0334(17) 0.0220(14) 0.0072(13) 0.0239(14) 0.0157(15)
N2 0.0161(13) 0.0424(18) 0.0319(15) 0.0209(14) 0.0026(12) 0.0065(12)
C1 0.0167(14) 0.0113(13) 0.0088(12) 0.0043(10) 0.0043(11) 0.0046(11)
C2 0.0170(14) 0.0143(14) 0.0125(13) 0.0074(11) 0.0082(11) 0.0067(11)
C3 0.0146(13) 0.0119(13) 0.0123(13) 0.0043(11) 0.0065(11) 0.0058(11)
C4 0.0141(13) 0.0108(13) 0.0100(12) 0.0057(11) 0.0028(11) 0.0036(11)
C5 0.0125(13) 0.0167(14) 0.0123(13) 0.0085(11) 0.0051(11) 0.0041(11)
C6 0.0146(14) 0.0159(14) 0.0131(13) 0.0069(11) 0.0061(11) 0.0073(11)
C7 0.0130(13) 0.0105(13) 0.0164(14) 0.0059(11) 0.0091(11) 0.0045(11)
C8 0.0167(14) 0.0106(13) 0.0079(12) 0.0039(10) 0.0019(11) 0.0032(11)
C9 0.0089(12) 0.0141(14) 0.0102(12) 0.0043(11) 0.0043(10) 0.0037(11)
C10 0.0127(13) 0.0147(14) 0.0162(13) 0.0092(11) 0.0072(11) 0.0075(11)
C11 0.0122(13) 0.0147(14) 0.0165(13) 0.0092(11) 0.0081(11) 0.0023(11)
C12 0.0121(13) 0.0087(13) 0.0173(14) 0.0062(11) 0.0090(11) 0.0034(10)
C13 0.0368(19) 0.0286(18) 0.0214(16) 0.0127(14) 0.0184(15) 0.0137(15)
C14 0.109(4) 0.059(3) 0.050(2) 0.011(2) 0.051(3) 0.045(3)
C15 0.054(2) 0.071(3) 0.0223(18) 0.0159(18) 0.0153(17) 0.016(2)
C16 0.0214(16) 0.0332(19) 0.0191(15) 0.0148(14) 0.0074(13) 0.0087(14)
C17 0.024(2) 0.103(4) 0.076(3) 0.061(3) 0.0220(19) 0.031(2)
C18 0.043(2) 0.036(2) 0.038(2) 0.0105(18) -0.0093(17) 0.0013(18)
O9 0.064(3) 0.060(3) 0.119(4) 0.049(3) 0.004(3) 0.024(3)
N3 0.048(3) 0.046(3) 0.044(2) 0.020(2) 0.003(2) 0.015(2)
C19 0.034(3) 0.039(3) 0.039(3) 0.022(2) 0.012(2) 0.008(2)
C20 0.090(5) 0.064(4) 0.129(6) 0.044(4) 0.004(4) 0.037(4)
C21 0.074(4) 0.055(3) 0.054(3) 0.009(3) 0.009(3) 0.011(3)
N3A 0.043(3) 0.044(3) 0.035(3) 0.020(3) 0.013(2) 0.019(3)
O9A 0.048(3) 0.040(4) 0.048(4) 0.017(3) 0.027(3) 0.014(3)
C19A 0.039(3) 0.040(3) 0.037(3) 0.019(3) 0.019(3) 0.011(3)
C20A 0.056(4) 0.078(5) 0.081(5) 0.022(4) 0.028(3) 0.034(4)
C21A 0.046(4) 0.048(5) 0.056(6) 0.015(4) 0.014(4) 0.015(3)

loop_
_atom_type_symbol
_atom_type_description
_atom_type_scat_dispersion_real
_atom_type_scat_dispersion_imag
_atom_type_scat_source
C C 0.0033 0.0016 'International Tables Vol C Tables 4.2.6.8 and 6.1.1.4'
H H 0.0000 0.0000 'International Tables Vol C Tables 4.2.6.8 and 6.1.1.4'
Br Br -0.2901 2.4595 'International Tables Vol C Tables 4.2.6.8 and 6.1.1.4'
Eu Eu -0.1578 3.6682 'International Tables Vol C Tables 4.2.6.8 and 6.1.1.4'
N N 0.0061 0.0033 'International Tables Vol C Tables 4.2.6.8 and 6.1.1.4'
O O 0.0106 0.0060 'International Tables Vol C Tables 4.2.6.8 and 6.1.1.4'

loop_
_geom_angle_atom_site_label_1
_geom_angle_atom_site_label_2
_geom_angle_atom_site_label_3
_geom_angle
_geom_angle_site_symmetry_1
_geom_angle_site_symmetry_3
_geom_angle_publ_flag
O1 Eu1 O1 71.05(6) . 2_656 ?
O1 Eu1 O2 121.13(6) . 2_656 ?
O1 Eu1 O3 84.46(6) . 2_666 ?
O1 Eu1 O4 75.86(6) . 2_666 ?
O1 Eu1 O5 74.85(6) . . ?
O1 Eu1 O6 75.14(6) . 2_656 ?
O1 Eu1 O7 144.58(6) . . ?
O1 Eu1 O8 140.49(6) . . ?
O2 Eu1 O1 50.09(5) 2_656 2_656 ?
O3 Eu1 O1 148.65(6) 2_666 2_656 ?
O3 Eu1 O2 147.99(6) 2_666 2_656 ?
O3 Eu1 O4 52.55(6) 2_666 2_666 ?
O4 Eu1 O1 133.71(6) 2_666 2_656 ?
O4 Eu1 O2 145.93(6) 2_666 2_656 ?
O5 Eu1 O1 67.29(6) . 2_656 ?
O5 Eu1 O2 82.60(6) . 2_656 ?
O5 Eu1 O3 125.52(6) . 2_666 ?
O5 Eu1 O4 73.49(6) . 2_666 ?
O5 Eu1 O6 133.16(6) . 2_656 ?
O5 Eu1 O7 140.50(6) . . ?
O5 Eu1 O8 73.05(6) . . ?
O6 Eu1 O1 69.36(6) 2_656 2_656 ?
O6 Eu1 O2 83.13(6) 2_656 2_656 ?
O6 Eu1 O3 85.95(6) 2_656 2_666 ?
O6 Eu1 O4 130.94(6) 2_656 2_666 ?
O6 Eu1 O7 75.07(6) 2_656 . ?
O6 Eu1 O8 144.37(6) 2_656 . ?
O7 Eu1 O1 114.83(6) . 2_656 ?
O7 Eu1 O2 73.37(6) . 2_656 ?
O7 Eu1 O3 74.76(6) . 2_666 ?
O7 Eu1 O4 110.97(6) . 2_666 ?
O7 Eu1 O8 71.20(6) . . ?
O8 Eu1 O1 115.46(6) . 2_656 ?
O8 Eu1 O2 76.65(7) . 2_656 ?
O8 Eu1 O3 95.87(7) . 2_666 ?
O8 Eu1 O4 73.40(7) . 2_666 ?
Eu1 O1 Eu1 108.95(6) . 2_656 ?
C7 O1 Eu1 90.64(15) . 2_656 ?
C7 O1 Eu1 160.36(17) . . ?
C7 O2 Eu1 97.48(15) . 2_656 ?
C8 O3 Eu1 93.88(15) . 2_666 ?
C8 O4 Eu1 92.21(16) . 2_666 ?
C12 O5 Eu1 138.50(16) . . ?
C12 O6 Eu1 135.86(15) . 2_656 ?
C13 O7 Eu1 125.31(18) . . ?
C16 O8 Eu1 123.83(18) . . ?
C13 N1 C14 121.2(3) . . ?
C13 N1 C15 121.6(3) . . ?
C15 N1 C14 117.1(3) . . ?
C16 N2 C17 120.8(3) . . ?
C16 N2 C18 121.0(3) . . ?
C18 N2 C17 118.1(3) . . ?
C2 C1 C6 117.7(2) . . ?
C2 C1 C7 123.0(2) . . ?
C6 C1 C7 119.3(2) . . ?
C1 C2 Br1 119.6(2) . . ?
C3 C2 Br1 118.8(2) . . ?
C3 C2 C1 121.6(2) . . ?
C2 C3 H3 119.4 . . ?
C2 C3 C4 121.2(2) . . ?
C4 C3 H3 119.4 . . ?
C3 C4 C8 116.1(2) . . ?
C5 C4 C3 117.3(2) . . ?
C5 C4 C8 126.6(2) . . ?
C4 C5 Br2 124.1(2) . . ?
C6 C5 Br2 115.0(2) . . ?
C6 C5 C4 120.9(2) . . ?
C1 C6 H6 119.4 . . ?
C5 C6 C1 121.2(2) . . ?
C5 C6 H6 119.4 . . ?
O1 C7 Eu1 64.09(13) . 2_656 ?
O1 C7 C1 118.5(2) . . ?
O2 C7 Eu1 57.71(13) . 2_656 ?
O2 C7 O1 121.8(2) . . ?
O2 C7 C1 119.7(2) . . ?
C1 C7 Eu1 177.36(17) . 2_656 ?
O3 C8 Eu1 59.84(13) . 2_666 ?
O3 C8 C4 118.4(2) . . ?
O4 C8 Eu1 61.52(14) . 2_666 ?
O4 C8 O3 121.4(2) . . ?
O4 C8 C4 120.2(2) . . ?
C4 C8 Eu1 178.18(18) . 2_666 ?
C10 C9 C11 117.9(2) . 2_556 ?
C10 C9 C12 124.5(2) . . ?
C11 C9 C12 117.6(2) 2_556 . ?
C9 C10 Br3 120.22(19) . . ?
C11 C10 Br3 118.05(19) . . ?
C11 C10 C9 121.7(2) . . ?
C9 C11 H11 119.8 2_556 . ?
C10 C11 C9 120.5(2) . 2_556 ?
C10 C11 H11 119.8 . . ?
O5 C12 C9 114.5(2) . . ?
O6 C12 O5 127.3(2) . . ?
O6 C12 C9 118.2(2) . . ?
O7 C13 N1 124.8(3) . . ?
O7 C13 H13 117.6 . . ?
N1 C13 H13 117.6 . . ?
N1 C14 H14A 109.5 . . ?
N1 C14 H14B 109.5 . . ?
N1 C14 H14C 109.5 . . ?
H14A C14 H14B 109.5 . . ?
H14A C14 H14C 109.5 . . ?
H14B C14 H14C 109.5 . . ?
N1 C15 H15A 109.5 . . ?
N1 C15 H15B 109.5 . . ?
N1 C15 H15C 109.5 . . ?
H15A C15 H15B 109.5 . . ?
H15A C15 H15C 109.5 . . ?
H15B C15 H15C 109.5 . . ?
O8 C16 N2 124.9(3) . . ?
O8 C16 H16 117.5 . . ?
N2 C16 H16 117.5 . . ?
N2 C17 H17A 109.5 . . ?
N2 C17 H17B 109.5 . . ?
N2 C17 H17C 109.5 . . ?
H17A C17 H17B 109.5 . . ?
H17A C17 H17C 109.5 . . ?
H17B C17 H17C 109.5 . . ?
N2 C18 H18A 109.5 . . ?
N2 C18 H18B 109.5 . . ?
N2 C18 H18C 109.5 . . ?
H18A C18 H18B 109.5 . . ?
H18A C18 H18C 109.5 . . ?
H18B C18 H18C 109.5 . . ?
C19 N3 C20 118.9(7) . . ?
C19 N3 C21 121.4(6) . . ?
C21 N3 C20 119.5(6) . . ?
O9 C19 N3 123.5(7) . . ?
O9 C19 H19 118.2 . . ?
N3 C19 H19 118.2 . . ?
N3 C20 H20A 109.5 . . ?
N3 C20 H20B 109.5 . . ?
N3 C20 H20C 109.5 . . ?
H20A C20 H20B 109.5 . . ?
H20A C20 H20C 109.5 . . ?
H20B C20 H20C 109.5 . . ?
N3 C21 H21A 109.5 . . ?
N3 C21 H21B 109.5 . . ?
N3 C21 H21C 109.5 . . ?
H21A C21 H21B 109.5 . . ?
H21A C21 H21C 109.5 . . ?
H21B C21 H21C 109.5 . . ?
C19A N3A C20A 120.7(8) . . ?
C19A N3A C21A 119.7(8) . . ?
C21A N3A C20A 119.5(8) . . ?
N3A C19A H19A 117.8 . . ?
O9A C19A N3A 124.4(8) . . ?
O9A C19A H19A 117.8 . . ?
N3A C20A H20D 109.5 . . ?
N3A C20A H20E 109.5 . . ?
N3A C20A H20F 109.5 . . ?
H20D C20A H20E 109.5 . . ?
H20D C20A H20F 109.5 . . ?
H20E C20A H20F 109.5 . . ?
N3A C21A H21D 109.5 . . ?
N3A C21A H21E 109.5 . . ?
N3A C21A H21F 109.5 . . ?
H21D C21A H21E 109.5 . . ?
H21D C21A H21F 109.5 . . ?
H21E C21A H21F 109.5 . . ?

loop_
_geom_bond_atom_site_label_1
_geom_bond_atom_site_label_2
_geom_bond_distance
_geom_bond_site_symmetry_2
_geom_bond_publ_flag
Eu1 O1 2.3645(17) . ?
Eu1 O1 2.6528(17) 2_656 ?
Eu1 O2 2.5144(19) 2_656 ?
Eu1 O3 2.4555(19) 2_666 ?
Eu1 O4 2.4925(19) 2_666 ?
Eu1 O5 2.3781(17) . ?
Eu1 O6 2.4161(18) 2_656 ?
Eu1 O7 2.4238(17) . ?
Eu1 O8 2.4417(19) . ?
Br1 C2 1.904(3) . ?
Br2 C5 1.900(3) . ?
Br3 C10 1.902(3) . ?
O1 C7 1.259(3) . ?
O2 C7 1.248(3) . ?
O3 C8 1.257(3) . ?
O4 C8 1.255(3) . ?
O5 C12 1.258(3) . ?
O6 C12 1.257(3) . ?
O7 C13 1.229(3) . ?
O8 C16 1.236(3) . ?
N1 C13 1.325(4) . ?
N1 C14 1.443(5) . ?
N1 C15 1.440(5) . ?
N2 C16 1.320(4) . ?
N2 C17 1.462(5) . ?
N2 C18 1.447(5) . ?
C1 C2 1.385(4) . ?
C1 C6 1.394(4) . ?
C1 C7 1.501(4) . ?
C2 C3 1.372(4) . ?
C3 H3 0.9500 . ?
C3 C4 1.401(4) . ?
C4 C5 1.399(4) . ?
C4 C8 1.510(4) . ?
C5 C6 1.384(4) . ?
C6 H6 0.9500 . ?
C9 C10 1.388(3) . ?
C9 C11 1.394(4) 2_556 ?
C9 C12 1.513(3) . ?
C10 C11 1.384(4) . ?
C11 H11 0.9500 . ?
C13 H13 0.9500 . ?
C14 H14A 0.9800 . ?
C14 H14B 0.9800 . ?
C14 H14C 0.9800 . ?
C15 H15A 0.9800 . ?
C15 H15B 0.9800 . ?
C15 H15C 0.9800 . ?
C16 H16 0.9500 . ?
C17 H17A 0.9800 . ?
C17 H17B 0.9800 . ?
C17 H17C 0.9800 . ?
C18 H18A 0.9800 . ?
C18 H18B 0.9800 . ?
C18 H18C 0.9800 . ?
O9 C19 1.177(7) . ?
N3 C19 1.351(7) . ?
N3 C20 1.458(7) . ?
N3 C21 1.452(7) . ?
C19 H19 0.9500 . ?
C20 H20A 0.9800 . ?
C20 H20B 0.9800 . ?
C20 H20C 0.9800 . ?
C21 H21A 0.9800 . ?
C21 H21B 0.9800 . ?
C21 H21C 0.9800 . ?
N3A C19A 1.381(8) . ?
N3A C20A 1.469(8) . ?
N3A C21A 1.435(8) . ?
O9A C19A 1.191(8) . ?
C19A H19A 0.9500 . ?
C20A H20D 0.9800 . ?
C20A H20E 0.9800 . ?
C20A H20F 0.9800 . ?
C21A H21D 0.9800 . ?
C21A H21E 0.9800 . ?
C21A H21F 0.9800 . ?

loop_
_geom_torsion_atom_site_label_1
_geom_torsion_atom_site_label_2
_geom_torsion_atom_site_label_3
_geom_torsion_atom_site_label_4
_geom_torsion
_geom_torsion_site_symmetry_1
_geom_torsion_site_symmetry_2
_geom_torsion_site_symmetry_3
_geom_torsion_site_symmetry_4
_geom_torsion_publ_flag
Eu1 O1 C7 Eu1 176.1(5) . . . 2_656 ?
Eu1 O1 C7 O2 177.3(3) . . . . ?
Eu1 O1 C7 O2 1.3(3) 2_656 . . . ?
Eu1 O1 C7 C1 -3.7(6) . . . . ?
Eu1 O1 C7 C1 -179.8(2) 2_656 . . . ?
Eu1 O2 C7 O1 -1.4(3) 2_656 . . . ?
Eu1 O2 C7 C1 179.7(2) 2_656 . . . ?
Eu1 O3 C8 O4 0.5(3) 2_666 . . . ?
Eu1 O3 C8 C4 179.32(19) 2_666 . . . ?
Eu1 O4 C8 O3 -0.5(3) 2_666 . . . ?
Eu1 O4 C8 C4 -179.3(2) 2_666 . . . ?
Eu1 O5 C12 O6 -25.9(4) . . . . ?
Eu1 O5 C12 C9 152.73(18) . . . . ?
Eu1 O6 C12 O5 0.9(4) 2_656 . . . ?
Eu1 O6 C12 C9 -177.69(16) 2_656 . . . ?
Eu1 O7 C13 N1 159.6(2) . . . . ?
Eu1 O8 C16 N2 -170.2(2) . . . . ?
Br1 C2 C3 C4 178.23(19) . . . . ?
Br2 C5 C6 C1 177.41(19) . . . . ?
Br3 C10 C11 C9 -176.13(19) . . . 2_556 ?
C1 C2 C3 C4 -2.7(4) . . . . ?
C2 C1 C6 C5 2.2(4) . . . . ?
C2 C1 C7 O1 103.5(3) . . . . ?
C2 C1 C7 O2 -77.5(3) . . . . ?
C2 C3 C4 C5 1.7(4) . . . . ?
C2 C3 C4 C8 -178.6(2) . . . . ?
C3 C4 C5 Br2 -179.49(18) . . . . ?
C3 C4 C5 C6 1.1(4) . . . . ?
C3 C4 C8 O3 0.6(3) . . . . ?
C3 C4 C8 O4 179.5(2) . . . . ?
C4 C5 C6 C1 -3.1(4) . . . . ?
C5 C4 C8 O3 -179.8(2) . . . . ?
C5 C4 C8 O4 -0.9(4) . . . . ?
C6 C1 C2 Br1 179.76(19) . . . . ?
C6 C1 C2 C3 0.7(4) . . . . ?
C6 C1 C7 O1 -76.5(3) . . . . ?
C6 C1 C7 O2 102.5(3) . . . . ?
C7 C1 C2 Br1 -0.3(3) . . . . ?
C7 C1 C2 C3 -179.3(2) . . . . ?
C7 C1 C6 C5 -177.8(2) . . . . ?
C8 C4 C5 Br2 0.9(4) . . . . ?
C8 C4 C5 C6 -178.5(2) . . . . ?
C9 C10 C11 C9 0.8(4) . . . 2_556 ?
C10 C9 C12 O5 125.4(3) . . . . ?
C10 C9 C12 O6 -55.8(4) . . . . ?
C11 C9 C10 Br3 176.09(19) 2_556 . . . ?
C11 C9 C10 C11 -0.7(4) 2_556 . . . ?
C11 C9 C12 O5 -53.1(3) 2_556 . . . ?
C11 C9 C12 O6 125.6(3) 2_556 . . . ?
C12 C9 C10 Br3 -2.4(3) . . . . ?
C12 C9 C10 C11 -179.2(2) . . . . ?
C14 N1 C13 O7 -176.5(4) . . . . ?
C15 N1 C13 O7 -0.2(5) . . . . ?
C17 N2 C16 O8 -178.8(3) . . . . ?
C18 N2 C16 O8 2.1(5) . . . . ?
C20 N3 C19 O9 176.7(10) . . . . ?
C21 N3 C19 O9 1.7(15) . . . . ?
C20A N3A C19A O9A -178.6(10) . . . . ?
C21A N3A C19A O9A 5.0(15) . . . . ?
